data_2204001
loop_
_publ_author_name
'You, Zhong-Lu'
'Zhu, Hai-Liang'

_publ_section_title (Nitrato-\k<i>O</i>)[1-(pyridin-2-ylmethyliminomethyl)naphthalen-2-olato-\k<i>O</i>]copper(II)
_journal_issue 8
_journal_name_full 'Acta Crystallographica Section E'
_journal_page_first m1079
_journal_page_last m1080
_journal_paper_doi 10.1107/S1600536804016265
_journal_volume 60
_journal_year 2004
_chemical_formula_iupac '[Cu (C17 H13 N3 O4) (N O3)]'
_chemical_formula_moiety 'C17 H13 Cu N3 O4'
_chemical_formula_sum 'C17 H13 Cu N3 O4'
_chemical_formula_weight 386.84
_chemical_name_systematic (Nitrato-\kO)[1-(pyridin-2-ylmethyliminomethyl)naphthalen-2-olato-\kO]copper(II)
_space_group_IT_number 14
_symmetry_cell_setting monoclinic
_symmetry_space_group_name_Hall '-P 2ybc'
_symmetry_space_group_name_H-M 'P 1 21/c 1'
_atom_sites_solution_hydrogens geom
_atom_sites_solution_primary direct
_atom_sites_solution_secondary difmap
_audit_creation_method SHELXL-97
_cell_angle_alpha 90.00
_cell_angle_beta 112.766(3)
_cell_angle_gamma 90.00
_cell_formula_units_Z 4
_cell_length_a 15.093(3)
_cell_length_b 7.394(2)
_cell_length_c 15.062(3)
_cell_measurement_reflns_used 2267
_cell_measurement_temperature 273(2)
_cell_measurement_theta_max 25.182
_cell_measurement_theta_min 2.724
_cell_volume 1549.9(6)
_computing_cell_refinement 'SAINT (Siemens, 1996)'
_computing_data_collection 'SMART (Siemens, 1996)'
_computing_data_reduction SAINT
_computing_molecular_graphics 'SHELXTL (Sheldrick, 1997b)'
_computing_publication_material SHELXTL
_computing_structure_refinement 'SHELXL97 (Sheldrick, 1997a)'
_computing_structure_solution 'SHELXS97 (Sheldrick, 1997a)'
_diffrn_ambient_temperature 273(2)
_diffrn_measured_fraction_theta_full 0.991
_diffrn_measured_fraction_theta_max 0.991
_diffrn_measurement_device_type 'Bruker SMART CCD area-detector'
_diffrn_measurement_method '\f and \w scans'
_diffrn_radiation_monochromator graphite
_diffrn_radiation_source 'fine-focus sealed tube'
_diffrn_radiation_type MoK\a
_diffrn_radiation_wavelength 0.71073
_diffrn_reflns_av_R_equivalents 0.0314
_diffrn_reflns_av_sigmaI/netI 0.0391
_diffrn_reflns_limit_h_max 15
_diffrn_reflns_limit_h_min -18
_diffrn_reflns_limit_k_max 9
_diffrn_reflns_limit_k_min -9
_diffrn_reflns_limit_l_max 18
_diffrn_reflns_limit_l_min -18
_diffrn_reflns_number 8707
_diffrn_reflns_theta_full 26.50
_diffrn_reflns_theta_max 26.50
_diffrn_reflns_theta_min 1.46
_diffrn_standards_decay_% 0
_diffrn_standards_interval_count 0
_diffrn_standards_interval_time 0
_diffrn_standards_number 0
_exptl_absorpt_coefficient_mu 1.438
_exptl_absorpt_correction_T_max 0.7333
_exptl_absorpt_correction_T_min 0.6561
_exptl_absorpt_correction_type multi-scan
_exptl_absorpt_process_details '(SADABS; Sheldrick, 1996)'
_exptl_crystal_colour blue
_exptl_crystal_density_diffrn 1.658
_exptl_crystal_density_method 'not measured'
_exptl_crystal_description block
_exptl_crystal_F_000 788
_exptl_crystal_size_max 0.32
_exptl_crystal_size_mid 0.28
_exptl_crystal_size_min 0.23
_refine_diff_density_max 0.350
_refine_diff_density_min -0.265
_refine_ls_extinction_method none
_refine_ls_goodness_of_fit_ref 1.012
_refine_ls_hydrogen_treatment constr
_refine_ls_matrix_type full
_refine_ls_number_parameters 226
_refine_ls_number_reflns 3176
_refine_ls_number_restraints 0
_refine_ls_restrained_S_all 1.012
_refine_ls_R_factor_all 0.0503
_refine_ls_R_factor_gt 0.0373
_refine_ls_shift/su_max <0.001
_refine_ls_shift/su_mean 0.000
_refine_ls_structure_factor_coef Fsqd
_refine_ls_weighting_details 'calc w=1/[\s^2^(Fo^2^)+(0.0531P)^2^+0.2644P] where P=(Fo^2^+2Fc^2^)/3'
_refine_ls_weighting_scheme calc
_refine_ls_wR_factor_gt 0.0939
_refine_ls_wR_factor_ref 0.1014
_reflns_number_gt 2523
_reflns_number_total 3176
_reflns_threshold_expression 'I > 2\s(I)'
_cod_data_source_file ci6404.cif
_cod_data_source_block I
_cod_depositor_comments
;
The following automatic conversions were performed:
'_symmetry_cell_setting' value 'Monoclinic' changed to 'monoclinic'
according to '/home/saulius/struct/CIF-dictionaries/cif_core.dic'
dictionary named 'cif_core.dic' version 2.4.1 from 2010-06-29.

Automatic conversion script
Id: cif_fix_enum 1527 2010-12-29 10:47:43Z saulius 

The following automatic conversions were performed:

'_symmetry_cell_setting' value 'Monoclinic' changed to 'monoclinic'
according to /home/saulius/struct/CIF-dictionaries/cif_core.dic
dictionary named 'cif_core.dic' version 2.4.1 from 2010-06-29.

Automatic conversion script
Id: cif_fix_values 1715 2011-07-08 13:25:40Z adriana 
;
_cod_original_cell_volume 1550.0(6)
_cod_original_sg_symbol_H-M 'P 21/c'
_cod_database_code 2204001
_cod_database_fobs_code 2204001

loop_
_symmetry_equiv_pos_as_xyz
'x, y, z'
'-x, y+1/2, -z+1/2'
'-x, -y, -z'
'x, -y-1/2, z-1/2'

loop_
_atom_site_label
_atom_site_fract_x
_atom_site_fract_y
_atom_site_fract_z
_atom_site_U_iso_or_equiv
_atom_site_adp_type
_atom_site_calc_flag
_atom_site_refinement_flags
_atom_site_occupancy
_atom_site_type_symbol
Cu1 0.26925(2) 0.55493(5) 0.47720(2) 0.03890(14) Uani d . 1 Cu
O1 0.36933(14) 0.6242(3) 0.59209(12) 0.0508(5) Uani d . 1 O
O2 0.19593(15) 0.4679(3) 0.55558(14) 0.0521(5) Uani d . 1 O
O3 0.14973(16) 0.7434(3) 0.51763(15) 0.0620(6) Uani d . 1 O
O4 0.10086(18) 0.5922(4) 0.61316(18) 0.0826(8) Uani d . 1 O
N1 0.17006(15) 0.4789(3) 0.35235(16) 0.0387(5) Uani d . 1 N
N2 0.33846(14) 0.6255(3) 0.39967(14) 0.0319(5) Uani d . 1 N
N3 0.14710(17) 0.6037(4) 0.56263(17) 0.0492(6) Uani d . 1 N
C1 0.48354(17) 0.7299(4) 0.52816(16) 0.0326(6) Uani d . 1 C
C2 0.45122(19) 0.6958(4) 0.60307(17) 0.0389(6) Uani d . 1 C
C3 0.5124(2) 0.7464(5) 0.69857(19) 0.0546(8) Uani d . 1 C
H3 0.4913 0.7269 0.7482 0.065 Uiso calc R 1 H
C4 0.5992(2) 0.8210(4) 0.7195(2) 0.0527(8) Uani d . 1 C
H4 0.6362 0.8526 0.7829 0.063 Uiso calc R 1 H
C5 0.6355(2) 0.8525(4) 0.64745(19) 0.0403(6) Uani d . 1 C
C6 0.7285(2) 0.9256(4) 0.6707(2) 0.0487(8) Uani d . 1 C
H6 0.7667 0.9508 0.7346 0.058 Uiso calc R 1 H
C7 0.7626(2) 0.9592(4) 0.6019(3) 0.0559(8) Uani d . 1 C
H7 0.8228 1.0119 0.6180 0.067 Uiso calc R 1 H
C8 0.7074(2) 0.9148(5) 0.5066(2) 0.0541(8) Uani d . 1 C
H8 0.7313 0.9358 0.4591 0.065 Uiso calc R 1 H
C9 0.6180(2) 0.8402(4) 0.4823(2) 0.0461(7) Uani d . 1 C
H9 0.5823 0.8110 0.4183 0.055 Uiso calc R 1 H
C10 0.57845(18) 0.8065(3) 0.55139(18) 0.0348(6) Uani d . 1 C
C11 0.42389(18) 0.6920(4) 0.43062(17) 0.0336(6) Uani d . 1 C
H11 0.4491 0.7178 0.3847 0.040 Uiso calc R 1 H
C12 0.28718(19) 0.6016(4) 0.29568(17) 0.0384(6) Uani d . 1 C
H12A 0.3259 0.5304 0.2702 0.046 Uiso calc R 1 H
H12B 0.2754 0.7185 0.2640 0.046 Uiso calc R 1 H
C13 0.19335(19) 0.5072(4) 0.27638(18) 0.0359(6) Uani d . 1 C
C14 0.1338(2) 0.4528(4) 0.1853(2) 0.0509(8) Uani d . 1 C
H14 0.1510 0.4732 0.1331 0.061 Uiso calc R 1 H
C15 0.0488(2) 0.3679(5) 0.1726(2) 0.0602(9) Uani d . 1 C
H15 0.0077 0.3302 0.1116 0.072 Uiso calc R 1 H
C16 0.0248(2) 0.3392(4) 0.2506(2) 0.0561(8) Uani d . 1 C
H16 -0.0325 0.2820 0.2435 0.067 Uiso calc R 1 H
C17 0.0864(2) 0.3963(4) 0.3383(2) 0.0485(7) Uani d . 1 C
H17 0.0701 0.3774 0.3911 0.058 Uiso calc R 1 H

loop_
_atom_site_aniso_label
_atom_site_aniso_U_11
_atom_site_aniso_U_22
_atom_site_aniso_U_33
_atom_site_aniso_U_12
_atom_site_aniso_U_13
_atom_site_aniso_U_23
Cu1 0.0359(2) 0.0511(3) 0.0325(2) 0.00112(15) 0.01634(15) 0.00511(14)
O1 0.0450(12) 0.0801(16) 0.0303(10) -0.0058(11) 0.0179(9) 0.0035(10)
O2 0.0508(13) 0.0619(14) 0.0521(12) 0.0064(11) 0.0293(10) 0.0115(10)
O3 0.0660(15) 0.0649(16) 0.0578(13) 0.0095(12) 0.0268(12) 0.0088(12)
O4 0.0724(17) 0.124(2) 0.0766(17) 0.0092(15) 0.0561(15) 0.0071(16)
N1 0.0332(12) 0.0401(14) 0.0422(12) 0.0015(10) 0.0139(10) 0.0012(10)
N2 0.0317(12) 0.0378(12) 0.0263(10) 0.0027(9) 0.0115(9) 0.0022(9)
N3 0.0382(14) 0.076(2) 0.0363(13) -0.0002(13) 0.0174(11) 0.0013(13)
C1 0.0353(13) 0.0342(14) 0.0277(12) 0.0056(11) 0.0115(10) 0.0013(10)
C2 0.0395(15) 0.0464(17) 0.0300(13) 0.0042(12) 0.0125(11) 0.0000(12)
C3 0.0552(19) 0.082(2) 0.0273(14) 0.0029(17) 0.0164(13) -0.0031(15)
C4 0.0537(19) 0.063(2) 0.0319(14) 0.0003(16) 0.0056(13) -0.0101(14)
C5 0.0429(16) 0.0310(15) 0.0398(14) 0.0055(12) 0.0081(12) -0.0009(12)
C6 0.0457(17) 0.0375(17) 0.0497(17) 0.0004(13) 0.0040(14) -0.0048(13)
C7 0.0395(17) 0.0417(18) 0.078(2) -0.0036(14) 0.0132(16) 0.0019(16)
C8 0.0438(17) 0.062(2) 0.0563(19) -0.0023(15) 0.0192(15) 0.0048(15)
C9 0.0417(16) 0.0553(19) 0.0404(15) -0.0030(14) 0.0151(13) -0.0009(14)
C10 0.0354(14) 0.0294(14) 0.0362(13) 0.0070(11) 0.0100(11) 0.0002(11)
C11 0.0379(14) 0.0382(15) 0.0280(12) 0.0041(11) 0.0162(11) 0.0032(11)
C12 0.0395(15) 0.0474(17) 0.0253(12) -0.0006(12) 0.0092(11) -0.0003(11)
C13 0.0359(14) 0.0322(14) 0.0369(14) 0.0040(11) 0.0112(11) -0.0003(11)
C14 0.0447(17) 0.065(2) 0.0388(15) -0.0048(15) 0.0111(13) -0.0047(14)
C15 0.0483(19) 0.065(2) 0.0533(19) -0.0090(17) 0.0042(15) -0.0142(17)
C16 0.0399(17) 0.053(2) 0.067(2) -0.0058(15) 0.0117(15) 0.0014(17)
C17 0.0384(16) 0.0530(19) 0.0551(18) -0.0009(14) 0.0191(14) 0.0033(14)

loop_
_atom_type_symbol
_atom_type_description
_atom_type_scat_dispersion_real
_atom_type_scat_dispersion_imag
_atom_type_scat_source
C C 0.0033 0.0016 'International Tables Vol C Tables 4.2.6.8 and 6.1.1.4'
H H 0.0000 0.0000 'International Tables Vol C Tables 4.2.6.8 and 6.1.1.4'
N N 0.0061 0.0033 'International Tables Vol C Tables 4.2.6.8 and 6.1.1.4'
O O 0.0106 0.0060 'International Tables Vol C Tables 4.2.6.8 and 6.1.1.4'
Cu Cu 0.3201 1.2651 'International Tables Vol C Tables 4.2.6.8 and 6.1.1.4'

loop_
_geom_angle_atom_site_label_1
_geom_angle_atom_site_label_2
_geom_angle_atom_site_label_3
_geom_angle
_geom_angle_publ_flag
O1 Cu1 N2 93.07(8) yes
O1 Cu1 N1 176.24(8) yes
N2 Cu1 N1 83.60(9) yes
O1 Cu1 O2 88.59(8) yes
N2 Cu1 O2 177.02(9) yes
N1 Cu1 O2 94.65(9) yes
C2 O1 Cu1 128.15(16) ?
N3 O2 Cu1 105.32(17) ?
C13 N1 C17 118.6(2) ?
C13 N1 Cu1 114.59(18) ?
C17 N1 Cu1 126.8(2) ?
C11 N2 C12 118.3(2) ?
C11 N2 Cu1 126.11(17) ?
C12 N2 Cu1 115.58(16) ?
O4 N3 O3 123.0(3) ?
O4 N3 O2 119.2(3) ?
O3 N3 O2 117.9(2) ?
C2 C1 C11 120.9(2) ?
C2 C1 C10 119.3(2) ?
C11 C1 C10 119.8(2) ?
O1 C2 C1 125.3(2) ?
O1 C2 C3 116.7(2) ?
C1 C2 C3 118.0(2) ?
C4 C3 C2 122.5(3) ?
C4 C3 H3 118.8 ?
C2 C3 H3 118.8 ?
C3 C4 C5 121.4(3) ?
C3 C4 H4 119.3 ?
C5 C4 H4 119.3 ?
C10 C5 C4 119.0(3) ?
C10 C5 C6 120.0(3) ?
C4 C5 C6 121.0(3) ?
C7 C6 C5 121.2(3) ?
C7 C6 H6 119.4 ?
C5 C6 H6 119.4 ?
C6 C7 C8 119.7(3) ?
C6 C7 H7 120.1 ?
C8 C7 H7 120.1 ?
C9 C8 C7 120.3(3) ?
C9 C8 H8 119.9 ?
C7 C8 H8 119.9 ?
C8 C9 C10 122.0(3) ?
C8 C9 H9 119.0 ?
C10 C9 H9 119.0 ?
C9 C10 C5 116.8(2) ?
C9 C10 C1 123.5(2) ?
C5 C10 C1 119.7(2) ?
N2 C11 C1 126.5(2) ?
N2 C11 H11 116.8 ?
C1 C11 H11 116.8 ?
N2 C12 C13 109.4(2) ?
N2 C12 H12A 109.8 ?
C13 C12 H12A 109.8 ?
N2 C12 H12B 109.8 ?
C13 C12 H12B 109.8 ?
H12A C12 H12B 108.3 ?
N1 C13 C14 121.4(3) ?
N1 C13 C12 116.6(2) ?
C14 C13 C12 122.1(2) ?
C15 C14 C13 119.1(3) ?
C15 C14 H14 120.5 ?
C13 C14 H14 120.5 ?
C16 C15 C14 119.5(3) ?
C16 C15 H15 120.2 ?
C14 C15 H15 120.2 ?
C17 C16 C15 118.4(3) ?
C17 C16 H16 120.8 ?
C15 C16 H16 120.8 ?
N1 C17 C16 123.0(3) ?
N1 C17 H17 118.5 ?
C16 C17 H17 118.5 ?

loop_
_geom_bond_atom_site_label_1
_geom_bond_atom_site_label_2
_geom_bond_distance
_geom_bond_publ_flag
Cu1 O1 1.875(2) yes
Cu1 N2 1.916(2) yes
Cu1 N1 1.979(2) yes
Cu1 O2 2.011(2) yes
O1 C2 1.295(3) ?
O2 N3 1.274(3) ?
O3 N3 1.244(3) ?
O4 N3 1.219(3) ?
N1 C13 1.337(3) ?
N1 C17 1.343(4) ?
N2 C11 1.287(3) ?
N2 C12 1.465(3) ?
C1 C2 1.414(3) ?
C1 C11 1.423(3) ?
C1 C10 1.452(4) ?
C2 C3 1.426(4) ?
C3 C4 1.342(4) ?
C3 H3 0.93 ?
C4 C5 1.412(4) ?
C4 H4 0.93 ?
C5 C10 1.409(4) ?
C5 C6 1.416(4) ?
C6 C7 1.347(4) ?
C6 H6 0.93 ?
C7 C8 1.392(4) ?
C7 H7 0.93 ?
C8 C9 1.370(4) ?
C8 H8 0.93 ?
C9 C10 1.407(4) ?
C9 H9 0.93 ?
C11 H11 0.93 ?
C12 C13 1.503(4) ?
C12 H12A 0.97 ?
C12 H12B 0.97 ?
C13 C14 1.377(4) ?
C14 C15 1.374(4) ?
C14 H14 0.93 ?
C15 C16 1.373(4) ?
C15 H15 0.93 ?
C16 C17 1.355(4) ?
C16 H16 0.93 ?
C17 H17 0.93 ?
